data_7044562
loop_
_publ_author_name
'Ouyang, Hao'
'Nie, Kun'
'Yuan, Dan'
'Yao, Yingming'

_publ_section_title
;
 Synthesis of amine-bridged bis(phenolate) rare-earth metal aryloxides and
 their catalytic performances for the ring-opening polymerization of
 L-lactic acid O-carboxyanhydride and L-lactide
;
_journal_name_full 'Dalton Trans.'
_journal_paper_doi 10.1039/C7DT03001K
_journal_year 2017
_chemical_formula_moiety 'C49 H77 La N2 O5'
_chemical_formula_sum 'C49 H77 La N2 O5'
_chemical_formula_weight 913.03
_space_group_crystal_system orthorhombic
_space_group_IT_number 62
_space_group_name_Hall '-P 2ac 2n'
_space_group_name_H-M_alt 'P n m a'
_symmetry_space_group_name_Hall '-P 2ac 2n'
_symmetry_space_group_name_H-M 'P n m a'
_atom_sites_solution_hydrogens geom
_audit_creation_method SHELXL-2016/6
_audit_update_record
;
2017-10-24 deposited with the CCDC.
2017-10-26 downloaded from the CCDC.
;
_cell_angle_alpha 90
_cell_angle_beta 90
_cell_angle_gamma 90
_cell_formula_units_Z 4
_cell_length_a 21.8235(10)
_cell_length_b 20.4867(8)
_cell_length_c 10.6023(5)
_cell_measurement_reflns_used 9958
_cell_measurement_temperature 100(2)
_cell_measurement_theta_max 27.4851
_cell_measurement_theta_min 2.3577
_cell_volume 4740.2(4)
_computing_cell_refinement 'Bruker SAINT'
_computing_data_collection 'Bruker APEX2'
_computing_data_reduction 'Bruker SAINT'
_computing_molecular_graphics 'SHELXP-2016/6 (Sheldrick, 2016)'
_computing_publication_material 'SHELXL-2016/6 (Sheldrick, 2016)'
_computing_structure_refinement 'SHELXL-2016/6 (Sheldrick, 2016)'
_computing_structure_solution 'SHELXS-2016/6 (Sheldrick, 2016)'
_diffrn_ambient_temperature 100(2)
_diffrn_measured_fraction_theta_full 0.998
_diffrn_measured_fraction_theta_max 0.996
_diffrn_measurement_device_type 'Bruker ApexII'
_diffrn_measurement_method 'phi and omega scans'
_diffrn_radiation_monochromator graphite
_diffrn_radiation_source 'fine-focus sealed tube'
_diffrn_radiation_type MoK\a
_diffrn_radiation_wavelength 0.71073
_diffrn_reflns_av_R_equivalents 0.0508
_diffrn_reflns_av_unetI/netI 0.0319
_diffrn_reflns_Laue_measured_fraction_full 0.998
_diffrn_reflns_Laue_measured_fraction_max 0.996
_diffrn_reflns_limit_h_max 28
_diffrn_reflns_limit_h_min -28
_diffrn_reflns_limit_k_max 24
_diffrn_reflns_limit_k_min -26
_diffrn_reflns_limit_l_max 13
_diffrn_reflns_limit_l_min -13
_diffrn_reflns_number 42156
_diffrn_reflns_point_group_measured_fraction_full 0.998
_diffrn_reflns_point_group_measured_fraction_max 0.996
_diffrn_reflns_theta_full 25.242
_diffrn_reflns_theta_max 27.509
_diffrn_reflns_theta_min 2.356
_exptl_absorpt_coefficient_mu 0.946
_exptl_absorpt_correction_T_max 0.7456
_exptl_absorpt_correction_T_min 0.6955
_exptl_absorpt_correction_type multi-scan
_exptl_absorpt_process_details
;
 SADABS-2016/2 - Bruker AXS area detector scaling and absorption correction 
;
_exptl_crystal_colour colorless
_exptl_crystal_density_diffrn 1.279
_exptl_crystal_description prism
_exptl_crystal_F_000 1928
_exptl_crystal_size_max 0.350
_exptl_crystal_size_mid 0.300
_exptl_crystal_size_min 0.200
_refine_diff_density_max 0.875
_refine_diff_density_min -0.399
_refine_diff_density_rms 0.075
_refine_ls_extinction_method none
_refine_ls_goodness_of_fit_ref 1.072
_refine_ls_hydrogen_treatment constr
_refine_ls_matrix_type full
_refine_ls_number_parameters 295
_refine_ls_number_reflns 5581
_refine_ls_number_restraints 0
_refine_ls_restrained_S_all 1.072
_refine_ls_R_factor_all 0.0399
_refine_ls_R_factor_gt 0.0266
_refine_ls_shift/su_max 0.003
_refine_ls_shift/su_mean 0.000
_refine_ls_structure_factor_coef Fsqd
_refine_ls_weighting_details 'w=1/[\s^2^(Fo^2^)+(0.0192P)^2^+4.4841P] where P=(Fo^2^+2Fc^2^)/3'
_refine_ls_weighting_scheme calc
_refine_ls_wR_factor_gt 0.0553
_refine_ls_wR_factor_ref 0.0625
_reflns_Friedel_coverage 0.000
_reflns_number_gt 4642
_reflns_number_total 5581
_reflns_threshold_expression 'I > 2\s(I)'
_cod_data_source_file c7dt03001k2.cif
_cod_data_source_block complex2
_cod_database_code 7044562
_shelx_shelxl_version_number 2016/6
_shelx_space_group_comment
;
The symmetry employed for this shelxl refinement is uniquely defined
by the following loop, which should always be used as a source of
symmetry information in preference to the above space-group names.
They are only intended as comments.
;
_shelx_estimated_absorpt_t_min 0.733
_shelx_estimated_absorpt_t_max 0.833

loop_
_space_group_symop_operation_xyz
'x, y, z'
'-x+1/2, -y, z+1/2'
'x+1/2, -y+1/2, -z+1/2'
'-x, y+1/2, -z'
'-x, -y, -z'
'x-1/2, y, -z-1/2'
'-x-1/2, y-1/2, z-1/2'
'x, -y-1/2, z'

loop_
_atom_site_label
_atom_site_type_symbol
_atom_site_fract_x
_atom_site_fract_y
_atom_site_fract_z
_atom_site_U_iso_or_equiv
_atom_site_adp_type
_atom_site_occupancy
_atom_site_site_symmetry_order
_atom_site_calc_flag
_atom_site_refinement_flags_posn
_atom_site_refinement_flags_adp
_atom_site_refinement_flags_occupancy
La1 La 0.68473(2) 0.750000 0.70283(2) 0.01358(5) Uani 1 2 d S T P
O1 O 0.65911(6) 0.85654(6) 0.66679(13) 0.0166(3) Uani 1 1 d . . .
O2 O 0.75476(10) 0.750000 0.8629(2) 0.0341(6) Uani 1 2 d S T P
O3 O 0.79286(11) 0.750000 0.5981(2) 0.0363(6) Uani 1 2 d S T P
O4 O 0.67869(9) 0.750000 0.45353(19) 0.0196(4) Uani 1 2 d S T P
N1 N 0.56004(11) 0.750000 0.6628(2) 0.0137(5) Uani 1 2 d S T P
N2 N 0.61261(12) 0.750000 0.9161(2) 0.0311(7) Uani 1 2 d S T P
C1 C 0.61112(9) 0.89621(9) 0.68207(18) 0.0142(4) Uani 1 1 d . . .
C2 C 0.55280(9) 0.87367(9) 0.64568(18) 0.0144(4) Uani 1 1 d . . .
C3 C 0.50114(9) 0.91220(9) 0.66313(19) 0.0163(4) Uani 1 1 d . . .
H3 H 0.462227 0.895791 0.638445 0.020 Uiso 1 1 calc R U .
C4 C 0.50497(9) 0.97429(9) 0.71592(19) 0.0167(4) Uani 1 1 d . . .
C5 C 0.56310(9) 0.99589(9) 0.75061(19) 0.0164(4) Uani 1 1 d . . .
H5 H 0.566596 1.038020 0.787332 0.020 Uiso 1 1 calc R U .
C6 C 0.61649(9) 0.95935(9) 0.73467(18) 0.0153(4) Uani 1 1 d . . .
C7 C 0.54617(9) 0.80820(9) 0.58273(19) 0.0152(4) Uani 1 1 d . . .
H7A H 0.503592 0.804148 0.551472 0.018 Uiso 1 1 calc R U .
H7B H 0.573582 0.807199 0.508361 0.018 Uiso 1 1 calc R U .
C8 C 0.52123(13) 0.750000 0.7772(3) 0.0173(6) Uani 1 2 d S T P
H8A H 0.511867 0.704278 0.800471 0.021 Uiso 0.5 1 calc R U P
H8B H 0.481973 0.771963 0.757522 0.021 Uiso 0.5 1 calc R U P
C9 C 0.55014(18) 0.78331(19) 0.8880(4) 0.0168(8) Uani 0.5 1 d . . P
H9A H 0.522972 0.779912 0.962454 0.020 Uiso 0.5 1 calc R U P
H9B H 0.556520 0.830135 0.868971 0.020 Uiso 0.5 1 calc R U P
C10 C 0.6113(3) 0.6931(2) 0.9692(5) 0.0248(11) Uani 0.5 1 d . . P
H10A H 0.653109 0.679674 0.990897 0.037 Uiso 0.5 1 calc R U P
H10B H 0.593389 0.661244 0.910869 0.037 Uiso 0.5 1 calc R U P
H10C H 0.586422 0.695186 1.046059 0.037 Uiso 0.5 1 calc R U P
C11 C 0.6406(2) 0.8035(2) 1.0098(5) 0.0251(11) Uani 0.5 1 d . . P
H11A H 0.638229 0.846649 0.970389 0.038 Uiso 0.5 1 calc R U P
H11B H 0.683503 0.792840 1.027733 0.038 Uiso 0.5 1 calc R U P
H11C H 0.617186 0.803622 1.088690 0.038 Uiso 0.5 1 calc R U P
C12 C 0.67967(9) 0.98792(9) 0.76740(19) 0.0175(4) Uani 1 1 d . . .
C13 C 0.71454(10) 0.94474(10) 0.8612(2) 0.0241(5) Uani 1 1 d . . .
H13A H 0.691777 0.942535 0.940764 0.036 Uiso 1 1 calc R U .
H13B H 0.755217 0.963373 0.876656 0.036 Uiso 1 1 calc R U .
H13C H 0.718927 0.900725 0.826163 0.036 Uiso 1 1 calc R U .
C14 C 0.71691(10) 0.99461(11) 0.6458(2) 0.0265(5) Uani 1 1 d . . .
H14A H 0.721544 0.951613 0.606385 0.040 Uiso 1 1 calc R U .
H14B H 0.757452 1.012473 0.665466 0.040 Uiso 1 1 calc R U .
H14C H 0.695580 1.024017 0.587579 0.040 Uiso 1 1 calc R U .
C15 C 0.67539(10) 1.05587(10) 0.8275(2) 0.0241(5) Uani 1 1 d . . .
H15A H 0.655868 1.086107 0.768249 0.036 Uiso 1 1 calc R U .
H15B H 0.716644 1.071569 0.847901 0.036 Uiso 1 1 calc R U .
H15C H 0.650932 1.053358 0.904909 0.036 Uiso 1 1 calc R U .
C16 C 0.44704(10) 1.01508(10) 0.7383(2) 0.0229(5) Uani 1 1 d . . .
C17 C 0.40189(11) 1.00773(12) 0.6291(2) 0.0336(6) Uani 1 1 d . . .
H17A H 0.387302 0.962530 0.625384 0.050 Uiso 1 1 calc R U .
H17B H 0.422377 1.018863 0.549737 0.050 Uiso 1 1 calc R U .
H17C H 0.367005 1.037087 0.642218 0.050 Uiso 1 1 calc R U .
C18 C 0.46223(13) 1.08800(12) 0.7468(4) 0.0559(9) Uani 1 1 d . . .
H18A H 0.424138 1.113276 0.749939 0.084 Uiso 1 1 calc R U .
H18B H 0.486066 1.101056 0.672629 0.084 Uiso 1 1 calc R U .
H18C H 0.486214 1.096294 0.823290 0.084 Uiso 1 1 calc R U .
C19 C 0.41683(14) 0.99249(18) 0.8594(3) 0.0588(10) Uani 1 1 d . . .
H19A H 0.379698 1.018240 0.874415 0.088 Uiso 1 1 calc R U .
H19B H 0.445296 0.998390 0.929922 0.088 Uiso 1 1 calc R U .
H19C H 0.405959 0.946232 0.852013 0.088 Uiso 1 1 calc R U .
C20 C 0.80237(13) 0.750000 0.9415(3) 0.0239(7) Uani 1 2 d S T P
C21 C 0.82851(10) 0.80818(11) 0.9839(2) 0.0252(5) Uani 1 1 d . . .
H21 H 0.812594 0.848680 0.955116 0.030 Uiso 1 1 calc R U .
C22 C 0.87742(10) 0.80771(11) 1.0677(2) 0.0224(5) Uani 1 1 d . . .
H22 H 0.894113 0.848093 1.095207 0.027 Uiso 1 1 calc R U .
C23 C 0.90261(13) 0.750000 1.1122(3) 0.0189(6) Uani 1 2 d S T P
C24 C 0.95560(14) 0.750000 1.2041(3) 0.0237(6) Uani 1 2 d S T P
H24A H 0.960689 0.793856 1.239459 0.036 Uiso 0.5 1 calc R U P
H24B H 0.993194 0.737184 1.159992 0.036 Uiso 0.5 1 calc R U P
H24C H 0.947267 0.718961 1.272272 0.036 Uiso 0.5 1 calc R U P
C25 C 0.83294(12) 0.69462(14) 0.6045(3) 0.0425(7) Uani 1 1 d . . .
H25A H 0.812100 0.654731 0.573826 0.051 Uiso 1 1 calc R U .
H25B H 0.847192 0.687186 0.691941 0.051 Uiso 1 1 calc R U .
C26 C 0.88600(11) 0.71275(14) 0.5191(3) 0.0449(7) Uani 1 1 d . . .
H26A H 0.879644 0.695494 0.432840 0.054 Uiso 1 1 calc R U .
H26B H 0.925124 0.695493 0.552569 0.054 Uiso 1 1 calc R U .
C27 C 0.69258(13) 0.80659(12) 0.3782(2) 0.0400(7) Uani 1 1 d . . .
H27A H 0.710220 0.841554 0.431437 0.048 Uiso 1 1 calc R U .
H27B H 0.654951 0.823442 0.337466 0.048 Uiso 1 1 calc R U .
C28 C 0.73731(15) 0.78563(13) 0.2818(3) 0.0467(7) Uani 1 1 d . . .
H28A H 0.725368 0.802429 0.197780 0.056 Uiso 1 1 calc R U .
H28B H 0.778636 0.802427 0.302523 0.056 Uiso 1 1 calc R U .

loop_
_atom_site_aniso_label
_atom_site_aniso_U_11
_atom_site_aniso_U_22
_atom_site_aniso_U_33
_atom_site_aniso_U_23
_atom_site_aniso_U_13
_atom_site_aniso_U_12
La1 0.00919(8) 0.01633(8) 0.01523(9) 0.000 0.00026(7) 0.000
O1 0.0111(7) 0.0179(7) 0.0208(7) -0.0026(6) -0.0001(6) 0.0017(5)
O2 0.0170(12) 0.0598(16) 0.0255(13) 0.000 -0.0061(10) 0.000
O3 0.0144(12) 0.0554(16) 0.0391(15) 0.000 0.0063(11) 0.000
O4 0.0221(12) 0.0211(10) 0.0158(10) 0.000 0.0062(9) 0.000
N1 0.0143(12) 0.0140(11) 0.0129(11) 0.000 -0.0014(10) 0.000
N2 0.0126(14) 0.066(2) 0.0147(14) 0.000 -0.0018(11) 0.000
C1 0.0130(10) 0.0157(9) 0.0139(10) 0.0026(7) 0.0014(8) -0.0007(7)
C2 0.0146(10) 0.0146(9) 0.0141(9) 0.0012(7) -0.0009(8) 0.0001(8)
C3 0.0136(10) 0.0174(10) 0.0180(10) 0.0009(8) -0.0015(8) -0.0004(8)
C4 0.0153(10) 0.0164(9) 0.0183(11) 0.0002(8) 0.0007(8) 0.0031(7)
C5 0.0188(11) 0.0139(9) 0.0166(9) 0.0001(8) 0.0003(8) -0.0004(8)
C6 0.0147(10) 0.0178(10) 0.0133(10) 0.0017(7) -0.0005(8) -0.0023(8)
C7 0.0138(10) 0.0151(9) 0.0167(10) 0.0006(7) -0.0032(8) -0.0003(7)
C8 0.0105(14) 0.0202(14) 0.0213(16) 0.000 0.0016(12) 0.000
C9 0.017(2) 0.0185(19) 0.0148(19) -0.0023(16) 0.0020(17) 0.0031(16)
C10 0.033(3) 0.024(2) 0.017(3) -0.0012(19) -0.003(2) 0.007(2)
C11 0.024(3) 0.037(3) 0.014(3) -0.009(2) -0.004(2) -0.002(2)
C12 0.0159(10) 0.0182(9) 0.0185(11) -0.0005(8) -0.0014(8) -0.0038(8)
C13 0.0210(12) 0.0244(11) 0.0268(12) -0.0011(9) -0.0086(10) -0.0017(9)
C14 0.0191(12) 0.0348(13) 0.0255(12) 0.0007(10) 0.0031(10) -0.0092(10)
C15 0.0235(12) 0.0198(10) 0.0290(12) -0.0022(9) -0.0056(9) -0.0055(9)
C16 0.0184(11) 0.0214(10) 0.0289(12) -0.0030(9) -0.0003(10) 0.0043(8)
C17 0.0255(13) 0.0333(13) 0.0420(15) -0.0027(11) -0.0074(12) 0.0114(10)
C18 0.0308(15) 0.0274(14) 0.109(3) -0.0238(16) -0.0132(17) 0.0112(11)
C19 0.0398(17) 0.100(3) 0.0371(17) 0.0187(17) 0.0175(14) 0.0395(18)
C20 0.0090(15) 0.0460(19) 0.0169(15) 0.000 -0.0004(12) 0.000
C21 0.0179(12) 0.0335(12) 0.0240(12) 0.0030(9) 0.0005(9) 0.0066(9)
C22 0.0175(11) 0.0281(11) 0.0217(11) -0.0043(9) 0.0015(9) 0.0026(9)
C23 0.0136(15) 0.0309(16) 0.0122(14) 0.000 0.0023(12) 0.000
C24 0.0179(16) 0.0360(17) 0.0172(15) 0.000 -0.0014(13) 0.000
C25 0.0259(14) 0.0601(18) 0.0414(16) 0.0002(14) 0.0098(12) 0.0108(12)
C26 0.0167(13) 0.082(2) 0.0360(15) -0.0092(14) 0.0034(11) 0.0025(13)
C27 0.0575(19) 0.0298(13) 0.0327(14) 0.0127(11) 0.0204(13) 0.0101(12)
C28 0.063(2) 0.0438(15) 0.0334(15) -0.0014(12) 0.0231(14) -0.0166(14)

loop_
_atom_type_symbol
_atom_type_description
_atom_type_scat_dispersion_real
_atom_type_scat_dispersion_imag
_atom_type_scat_source
C C 0.0033 0.0016 'International Tables Vol C Tables 4.2.6.8 and 6.1.1.4'
H H 0.0000 0.0000 'International Tables Vol C Tables 4.2.6.8 and 6.1.1.4'
N N 0.0061 0.0033 'International Tables Vol C Tables 4.2.6.8 and 6.1.1.4'
O O 0.0106 0.0060 'International Tables Vol C Tables 4.2.6.8 and 6.1.1.4'
La La -0.2871 2.4523 'International Tables Vol C Tables 4.2.6.8 and 6.1.1.4'

loop_
_geom_angle_atom_site_label_1
_geom_angle_atom_site_label_2
_geom_angle_atom_site_label_3
_geom_angle
_geom_angle_site_symmetry_1
_geom_angle_site_symmetry_3
O2 La1 O1 106.74(4) . .
O2 La1 O1 106.74(3) . 8_575
O1 La1 O1 145.52(7) . 8_575
O2 La1 O3 73.20(8) . .
O1 La1 O3 98.64(4) . .
O1 La1 O3 98.64(4) 8_575 .
O2 La1 O4 140.85(7) . .
O1 La1 O4 79.68(4) . .
O1 La1 O4 79.68(4) 8_575 .
O3 La1 O4 67.66(7) . .
O2 La1 N1 140.88(8) . .
O1 La1 N1 74.48(4) . .
O1 La1 N1 74.48(4) 8_575 .
O3 La1 N1 145.93(7) . .
O4 La1 N1 78.27(7) . .
O2 La1 N2 76.84(8) . .
O1 La1 N2 89.85(4) . .
O1 La1 N2 89.85(4) 8_575 .
O3 La1 N2 150.04(8) . .
O4 La1 N2 142.31(7) . .
N1 La1 N2 64.04(7) . .
C1 O1 La1 138.83(12) . .
C20 O2 La1 170.7(2) . .
C25 O3 C25 104.6(3) 8_575 .
C25 O3 La1 122.13(14) 8_575 .
C25 O3 La1 122.13(14) . .
C27 O4 C27 107.2(2) . 8_575
C27 O4 La1 122.92(14) . .
C27 O4 La1 122.92(14) 8_575 .
C8 N1 C7 110.47(14) . .
C8 N1 C7 110.47(14) . 8_575
C7 N1 C7 105.9(2) . 8_575
C8 N1 La1 116.04(16) . .
C7 N1 La1 106.72(12) . .
C7 N1 La1 106.72(12) 8_575 .
C10 N2 C10 128.4(5) 8_575 .
C10 N2 C9 117.4(3) 8_575 8_575
C10 N2 C9 70.7(3) . 8_575
C10 N2 C9 70.7(3) 8_575 .
C10 N2 C9 117.4(3) . .
C9 N2 C9 52.1(3) 8_575 .
C10 N2 C11 28.6(3) 8_575 .
C10 N2 C11 110.8(4) . .
C9 N2 C11 139.0(3) 8_575 .
C9 N2 C11 98.8(3) . .
C10 N2 C11 110.8(4) 8_575 8_575
C10 N2 C11 28.6(3) . 8_575
C9 N2 C11 98.8(3) 8_575 8_575
C9 N2 C11 139.0(3) . 8_575
C11 N2 C11 86.4(4) . 8_575
C10 N2 La1 111.7(3) 8_575 .
C10 N2 La1 111.7(3) . .
C9 N2 La1 110.09(19) 8_575 .
C9 N2 La1 110.09(19) . .
C11 N2 La1 107.0(2) . .
C11 N2 La1 107.0(2) 8_575 .
O1 C1 C2 118.43(17) . .
O1 C1 C6 122.67(18) . .
C2 C1 C6 118.90(18) . .
C3 C2 C1 120.73(18) . .
C3 C2 C7 119.18(18) . .
C1 C2 C7 120.06(17) . .
C2 C3 C4 121.60(19) . .
C2 C3 H3 119.2 . .
C4 C3 H3 119.2 . .
C3 C4 C5 116.82(18) . .
C3 C4 C16 120.67(19) . .
C5 C4 C16 122.47(18) . .
C4 C5 C6 123.93(18) . .
C4 C5 H5 118.0 . .
C6 C5 H5 118.0 . .
C5 C6 C1 118.00(18) . .
C5 C6 C12 121.16(17) . .
C1 C6 C12 120.77(18) . .
N1 C7 C2 116.09(16) . .
N1 C7 H7A 108.3 . .
C2 C7 H7A 108.3 . .
N1 C7 H7B 108.3 . .
C2 C7 H7B 108.3 . .
H7A C7 H7B 107.4 . .
N1 C8 C9 113.7(2) . .
N1 C8 H8A 108.8 . .
C9 C8 H8A 108.8 . .
N1 C8 H8B 108.8 . .
C9 C8 H8B 108.8 . .
H8A C8 H8B 107.7 . .
N1 C8 H8A 108.822(4) . 8_575
C9 C8 H8A 57.34(16) . 8_575
H8A C8 H8A 142.2 . 8_575
H8B C8 H8A 56.2 . 8_575
N1 C8 H8B 108.82(12) . 8_575
C9 C8 H8B 137.46(19) . 8_575
H8A C8 H8B 56.2 . 8_575
H8B C8 H8B 54.1 . 8_575
H8A C8 H8B 107.7 8_575 8_575
C8 C9 N2 108.7(3) . .
C8 C9 H9A 110.0 . .
N2 C9 H9A 110.0 . .
C8 C9 H9B 110.0 . .
N2 C9 H9B 110.0 . .
H9A C9 H9B 108.3 . .
C8 C9 H8A 40.87(14) . 8_575
N2 C9 H8A 143.4(3) . 8_575
H9A C9 H8A 101.7 . 8_575
H9B C9 H8A 75.6 . 8_575
N2 C10 H10A 109.5 . .
N2 C10 H10B 109.5 . .
H10A C10 H10B 109.5 . .
N2 C10 H10C 109.5 . .
H10A C10 H10C 109.5 . .
H10B C10 H10C 109.5 . .
N2 C10 H11A 136.2(17) . 8_575
H10A C10 H11A 39.2 . 8_575
H10B C10 H11A 72.7 . 8_575
H10C C10 H11A 110.5 . 8_575
N2 C11 H11A 109.5 . .
N2 C11 H11B 109.5 . .
H11A C11 H11B 109.5 . .
N2 C11 H11C 109.5 . .
H11A C11 H11C 109.5 . .
H11B C11 H11C 109.5 . .
C14 C12 C13 109.56(18) . .
C14 C12 C15 107.54(17) . .
C13 C12 C15 106.50(17) . .
C14 C12 C6 108.67(17) . .
C13 C12 C6 111.84(16) . .
C15 C12 C6 112.61(17) . .
C12 C13 H13A 109.5 . .
C12 C13 H13B 109.5 . .
H13A C13 H13B 109.5 . .
C12 C13 H13C 109.5 . .
H13A C13 H13C 109.5 . .
H13B C13 H13C 109.5 . .
C12 C14 H14A 109.5 . .
C12 C14 H14B 109.5 . .
H14A C14 H14B 109.5 . .
C12 C14 H14C 109.5 . .
H14A C14 H14C 109.5 . .
H14B C14 H14C 109.5 . .
C12 C15 H15A 109.5 . .
C12 C15 H15B 109.5 . .
H15A C15 H15B 109.5 . .
C12 C15 H15C 109.5 . .
H15A C15 H15C 109.5 . .
H15B C15 H15C 109.5 . .
C19 C16 C17 109.3(2) . .
C19 C16 C18 110.0(2) . .
C17 C16 C18 106.3(2) . .
C19 C16 C4 108.84(19) . .
C17 C16 C4 111.17(18) . .
C18 C16 C4 111.20(19) . .
C16 C17 H17A 109.5 . .
C16 C17 H17B 109.5 . .
H17A C17 H17B 109.5 . .
C16 C17 H17C 109.5 . .
H17A C17 H17C 109.5 . .
H17B C17 H17C 109.5 . .
C16 C18 H18A 109.5 . .
C16 C18 H18B 109.5 . .
H18A C18 H18B 109.5 . .
C16 C18 H18C 109.5 . .
H18A C18 H18C 109.5 . .
H18B C18 H18C 109.5 . .
C16 C19 H19A 109.5 . .
C16 C19 H19B 109.5 . .
H19A C19 H19B 109.5 . .
C16 C19 H19C 109.5 . .
H19A C19 H19C 109.5 . .
H19B C19 H19C 109.5 . .
O2 C20 C21 121.36(14) . .
O2 C20 C21 121.36(14) . 8_575
C21 C20 C21 117.3(3) . 8_575
C22 C21 C20 121.0(2) . .
C22 C21 H21 119.5 . .
C20 C21 H21 119.5 . .
C23 C22 C21 121.9(2) . .
C23 C22 H22 119.0 . .
C21 C22 H22 119.0 . .
C22 C23 C22 117.0(3) 8_575 .
C22 C23 C24 121.52(14) 8_575 .
C22 C23 C24 121.52(14) . .
C23 C24 H24A 109.5 . .
C23 C24 H24B 109.5 . .
H24A C24 H24B 109.5 . .
C23 C24 H24C 109.5 . .
H24A C24 H24C 109.5 . .
H24B C24 H24C 109.5 . .
C23 C24 H24A 109.5(2) . 8_575
H24A C24 H24A 132.9 . 8_575
H24B C24 H24A 80.9 . 8_575
H24C C24 H24A 31.1 . 8_575
C23 C24 H24B 109.5(3) . 8_575
H24A C24 H24B 80.9 . 8_575
H24B C24 H24B 31.1 . 8_575
H24C C24 H24B 132.9 . 8_575
H24A C24 H24B 109.5 8_575 8_575
C23 C24 H24C 109.5(5) . 8_575
H24A C24 H24C 31.1 . 8_575
H24B C24 H24C 132.9 . 8_575
H24C C24 H24C 80.9 . 8_575
H24A C24 H24C 109.5 8_575 8_575
H24B C24 H24C 109.5 8_575 8_575
O3 C25 C26 104.1(2) . .
O3 C25 H25A 110.9 . .
C26 C25 H25A 110.9 . .
O3 C25 H25B 110.9 . .
C26 C25 H25B 110.9 . .
H25A C25 H25B 109.0 . .
C25 C26 C26 104.19(16) . 8_575
C25 C26 H26A 110.9 . .
C26 C26 H26A 110.9 8_575 .
C25 C26 H26B 110.9 . .
C26 C26 H26B 110.9 8_575 .
H26A C26 H26B 108.9 . .
O4 C27 C28 106.8(2) . .
O4 C27 H27A 110.4 . .
C28 C27 H27A 110.4 . .
O4 C27 H27B 110.4 . .
C28 C27 H27B 110.4 . .
H27A C27 H27B 108.6 . .
C28 C28 C27 106.90(14) 8_575 .
C28 C28 H28A 110.3 8_575 .
C27 C28 H28A 110.3 . .
C28 C28 H28B 110.3 8_575 .
C27 C28 H28B 110.3 . .
H28A C28 H28B 108.6 . .

loop_
_geom_bond_atom_site_label_1
_geom_bond_atom_site_label_2
_geom_bond_distance
_geom_bond_site_symmetry_2
La1 O2 2.284(2) .
La1 O1 2.2853(13) .
La1 O1 2.2854(13) 8_575
La1 O3 2.608(2) .
La1 O4 2.646(2) .
La1 N1 2.754(2) .
La1 N2 2.755(3) .
O1 C1 1.335(2) .
O2 C20 1.332(4) .
O3 C25 1.434(3) 8_575
O3 C25 1.434(3) .
O4 C27 1.440(2) .
O4 C27 1.440(2) 8_575
N1 C8 1.480(4) .
N1 C7 1.494(2) .
N1 C7 1.494(2) 8_575
N2 C10 1.296(5) 8_575
N2 C10 1.296(5) .
N2 C9 1.554(4) 8_575
N2 C9 1.554(4) .
N2 C11 1.600(5) .
N2 C11 1.600(5) 8_575
C1 C2 1.408(3) .
C1 C6 1.414(3) .
C2 C3 1.389(3) .
C2 C7 1.505(3) .
C3 C4 1.392(3) .
C3 H3 0.9500 .
C4 C5 1.393(3) .
C4 C16 1.534(3) .
C5 C6 1.395(3) .
C5 H5 0.9500 .
C6 C12 1.538(3) .
C7 H7A 0.9900 .
C7 H7B 0.9900 .
C8 C9 1.498(5) .
C8 H8A 0.9900 .
C8 H8B 0.9900 .
C8 H8A 0.9900 8_575
C8 H8B 0.9900 8_575
C9 H9A 0.9900 .
C9 H9B 0.9900 .
C10 H10A 0.9800 .
C10 H10B 0.9800 .
C10 H10C 0.9800 .
C10 H11A 1.004(18) 8_575
C11 H11A 0.9800 .
C11 H11B 0.9800 .
C11 H11C 0.9800 .
C12 C14 1.530(3) .
C12 C13 1.533(3) .
C12 C15 1.534(3) .
C13 H13A 0.9800 .
C13 H13B 0.9800 .
C13 H13C 0.9800 .
C14 H14A 0.9800 .
C14 H14B 0.9800 .
C14 H14C 0.9800 .
C15 H15A 0.9800 .
C15 H15B 0.9800 .
C15 H15C 0.9800 .
C16 C19 1.516(3) .
C16 C17 1.527(3) .
C16 C18 1.533(3) .
C17 H17A 0.9800 .
C17 H17B 0.9800 .
C17 H17C 0.9800 .
C18 H18A 0.9800 .
C18 H18B 0.9800 .
C18 H18C 0.9800 .
C19 H19A 0.9800 .
C19 H19B 0.9800 .
C19 H19C 0.9800 .
C20 C21 1.396(3) .
C20 C21 1.396(3) 8_575
C21 C22 1.388(3) .
C21 H21 0.9500 .
C22 C23 1.387(3) .
C22 H22 0.9500 .
C23 C24 1.512(4) .
C24 H24A 0.9800 .
C24 H24B 0.9800 .
C24 H24C 0.9800 .
C24 H24A 0.980(12) 8_575
C24 H24B 0.980(14) 8_575
C24 H24C 0.98(3) 8_575
C25 C26 1.516(4) .
C25 H25A 0.9900 .
C25 H25B 0.9900 .
C26 C26 1.526(6) 8_575
C26 H26A 0.9900 .
C26 H26B 0.9900 .
C27 C28 1.477(3) .
C27 H27A 0.9900 .
C27 H27B 0.9900 .
C28 C28 1.460(5) 8_575
C28 H28A 0.9900 .
C28 H28B 0.9900 .
